data_4034965
loop_
_publ_author_name
'Arupula, Sanjeeva K.'
'Guin, Soumitra'
'Yadav, Anubha'
'Mobin, Shaikh M.'
'Samanta, Sampak'

_publ_section_title
;
 Stereoselective Synthesis of 3,3-Disubstituted Oxindoles and
 Spirooxindoles via Allylic Alkylation of Morita-Baylis-Hillman Carbonates
 of Isatins with Cyclic Sulfamidate Imines Catalyzed by DABCO.
;
_journal_issue 5
_journal_name_full 'The Journal of organic chemistry'
_journal_page_first 2660
_journal_page_last 2675
_journal_paper_doi 10.1021/acs.joc.7b03090
_journal_volume 83
_journal_year 2018
_chemical_formula_sum 'C56 H48 N4 O12 S2'
_chemical_formula_weight 1033.10
_space_group_crystal_system triclinic
_space_group_IT_number 2
_space_group_name_Hall '-P 1'
_space_group_name_H-M_alt 'P -1'
_atom_sites_solution_hydrogens geom
_audit_creation_method SHELXL-2014/7
_cell_angle_alpha 87.500(9)
_cell_angle_beta 89.642(9)
_cell_angle_gamma 81.926(6)
_cell_formula_units_Z 2
_cell_length_a 9.1196(7)
_cell_length_b 10.5626(7)
_cell_length_c 25.628(4)
_cell_measurement_reflns_used 2178
_cell_measurement_temperature 293(2)
_cell_measurement_theta_max 28.5120
_cell_measurement_theta_min 3.6160
_cell_volume 2441.9(5)
_computing_cell_refinement 'CrysAlis RED, Oxford Diffraction Ltd.,'
_computing_data_collection 'CrysAlis CCD, Oxford Diffraction Ltd.,'
_computing_data_reduction 'CrysAlis RED, Oxford Diffraction Ltd.,'
_computing_molecular_graphics Ortep3
_computing_publication_material Shelx97
_computing_structure_refinement 'SHELXL-2014/7 (Sheldrick, 2014)'
_computing_structure_solution 'SHELXS-97 (Sheldrick, 1997)'
_diffrn_ambient_temperature 293(2)
_diffrn_detector_area_resol_mean 15.9948
_diffrn_measured_fraction_theta_full 0.998
_diffrn_measured_fraction_theta_max 0.833
_diffrn_measurement_device_type 'OXFORD DIFFRACTION SUPER NOVA'
_diffrn_measurement_method \w/q-scan
_diffrn_radiation_monochromator graphite
_diffrn_radiation_source 'Micro-Focus (Mo) X-ray Source'
_diffrn_radiation_type MoK\a
_diffrn_radiation_wavelength 0.71073
_diffrn_reflns_av_R_equivalents 0.0292
_diffrn_reflns_av_unetI/netI 0.0413
_diffrn_reflns_Laue_measured_fraction_full 0.998
_diffrn_reflns_Laue_measured_fraction_max 0.833
_diffrn_reflns_limit_h_max 7
_diffrn_reflns_limit_h_min -12
_diffrn_reflns_limit_k_max 13
_diffrn_reflns_limit_k_min -13
_diffrn_reflns_limit_l_max 34
_diffrn_reflns_limit_l_min -31
_diffrn_reflns_number 23094
_diffrn_reflns_point_group_measured_fraction_full 0.998
_diffrn_reflns_point_group_measured_fraction_max 0.833
_diffrn_reflns_theta_full 25.242
_diffrn_reflns_theta_max 29.276
_diffrn_reflns_theta_min 3.016
_exptl_absorpt_coefficient_mu 0.181
_exptl_absorpt_correction_T_max 1.00000
_exptl_absorpt_correction_T_min 0.56416
_exptl_absorpt_correction_type multi-scan
_exptl_absorpt_process_details
;
CrysAlisPro, Agilent Technologies,
Version 1.171.37.35 (release 13-08-2014 CrysAlis171 .NET)
(compiled Aug 13 2014,18:06:01)
Empirical absorption correction using spherical harmonics,
 implemented in SCALE3 ABSPACK scaling algorithm.
;
_exptl_crystal_colour colourless
_exptl_crystal_density_diffrn 1.405
_exptl_crystal_density_method 'not measured'
_exptl_crystal_description block
_exptl_crystal_F_000 1080
_exptl_crystal_size_max 0.210
_exptl_crystal_size_mid 0.180
_exptl_crystal_size_min 0.130
_refine_diff_density_max 0.381
_refine_diff_density_min -0.440
_refine_diff_density_rms 0.044
_refine_ls_extinction_method none
_refine_ls_goodness_of_fit_ref 1.083
_refine_ls_hydrogen_treatment constr
_refine_ls_matrix_type full
_refine_ls_number_parameters 667
_refine_ls_number_reflns 11124
_refine_ls_number_restraints 0
_refine_ls_restrained_S_all 1.083
_refine_ls_R_factor_all 0.0740
_refine_ls_R_factor_gt 0.0557
_refine_ls_shift/su_max 0.000
_refine_ls_shift/su_mean 0.000
_refine_ls_structure_factor_coef Fsqd
_refine_ls_weighting_details 'w=1/[\s^2^(Fo^2^)+(0.0576P)^2^+0.8622P] where P=(Fo^2^+2Fc^2^)/3'
_refine_ls_weighting_scheme calc
_refine_ls_wR_factor_gt 0.1403
_refine_ls_wR_factor_ref 0.1534
_reflns_Friedel_coverage 0.000
_reflns_number_gt 8373
_reflns_number_total 11124
_reflns_threshold_expression 'I > 2\s(I)'
_cod_data_source_file jo7b03090_si_004.cif
_cod_data_source_block shelx
_cod_original_cell_volume 2441.8(4)
_cod_database_code 4034965
_shelx_shelxl_version_number 2014/7
_shelx_space_group_comment
;
The symmetry employed for this shelxl refinement is uniquely defined
by the following loop, which should always be used as a source of
symmetry information in preference to the above space-group names.
They are only intended as comments.
;
_shelx_estimated_absorpt_t_min 0.963
_shelx_estimated_absorpt_t_max 0.977

loop_
_space_group_symop_operation_xyz
'x, y, z'
'-x, -y, -z'

loop_
_atom_site_label
_atom_site_type_symbol
_atom_site_fract_x
_atom_site_fract_y
_atom_site_fract_z
_atom_site_U_iso_or_equiv
_atom_site_adp_type
_atom_site_occupancy
_atom_site_site_symmetry_order
_atom_site_calc_flag
_atom_site_refinement_flags_posn
_atom_site_refinement_flags_adp
C1 C -0.2246(3) 1.6123(2) 0.12580(10) 0.0515(6) Uani 1 1 d . .
C2 C -0.2724(3) 1.7292(2) 0.10334(12) 0.0655(7) Uani 1 1 d . .
H2 H -0.3075 1.7985 0.1233 0.079 Uiso 1 1 calc R U
C3 C -0.2667(3) 1.7406(2) 0.04988(12) 0.0657(7) Uani 1 1 d . .
H3 H -0.2958 1.8202 0.0333 0.079 Uiso 1 1 calc R U
C4 C -0.2179(3) 1.6349(2) 0.01938(11) 0.0588(6) Uani 1 1 d . .
H4 H -0.2197 1.6445 -0.0169 0.071 Uiso 1 1 calc R U
C5 C -0.1682(2) 1.5186(2) 0.04281(9) 0.0498(5) Uani 1 1 d . .
H5 H -0.1348 1.4491 0.0227 0.060 Uiso 1 1 calc R U
C6 C -0.1676(2) 1.5043(2) 0.09711(9) 0.0421(5) Uani 1 1 d . .
C7 C -0.1042(2) 1.38394(19) 0.12355(8) 0.0385(4) Uani 1 1 d . .
C8 C -0.0193(2) 1.28738(19) 0.10014(8) 0.0383(4) Uani 1 1 d . .
H8 H -0.0047 1.2972 0.0643 0.046 Uiso 1 1 calc R U
C9 C 0.0529(2) 1.16648(18) 0.12670(7) 0.0354(4) Uani 1 1 d . .
C10 C 0.0006(2) 1.1607(2) 0.18436(8) 0.0424(5) Uani 1 1 d . .
H10 H -0.0943 1.1272 0.1856 0.051 Uiso 1 1 calc R U
C11 C -0.0204(3) 1.2932(2) 0.20917(9) 0.0502(6) Uani 1 1 d . .
H11A H -0.0565 1.2852 0.2447 0.060 Uiso 1 1 calc R U
H11B H 0.0736 1.3260 0.2102 0.060 Uiso 1 1 calc R U
C12 C 0.0090(2) 1.05195(19) 0.09515(8) 0.0373(4) Uani 1 1 d . .
C13 C 0.2196(2) 1.14935(19) 0.11839(8) 0.0372(4) Uani 1 1 d . .
C14 C 0.3275(2) 1.2133(2) 0.13892(9) 0.0473(5) Uani 1 1 d . .
H14 H 0.3029 1.2783 0.1621 0.057 Uiso 1 1 calc R U
C15 C 0.4740(3) 1.1771(2) 0.12383(11) 0.0569(6) Uani 1 1 d . .
H15 H 0.5487 1.2170 0.1377 0.068 Uiso 1 1 calc R U
C16 C 0.5097(3) 1.0810(2) 0.08792(10) 0.0555(6) Uani 1 1 d . .
H16 H 0.6082 1.0595 0.0782 0.067 Uiso 1 1 calc R U
C17 C 0.4020(2) 1.0161(2) 0.06623(9) 0.0466(5) Uani 1 1 d . .
H17 H 0.4266 0.9529 0.0423 0.056 Uiso 1 1 calc R U
C18 C 0.2573(2) 1.05106(18) 0.08233(8) 0.0366(4) Uani 1 1 d . .
C19 C 0.1303(3) 0.88811(19) 0.03304(8) 0.0434(5) Uani 1 1 d . .
H19A H 0.0287 0.8807 0.0241 0.052 Uiso 1 1 calc R U
H19B H 0.1818 0.9060 0.0009 0.052 Uiso 1 1 calc R U
C20 C 0.2011(3) 0.7643(2) 0.05688(9) 0.0463(5) Uani 1 1 d . .
C21 C 0.3335(3) 0.7007(2) 0.03866(14) 0.0711(8) Uani 1 1 d . .
H21 H 0.3784 0.7338 0.0094 0.085 Uiso 1 1 calc R U
C22 C 0.3991(4) 0.5891(3) 0.0635(2) 0.1042(14) Uani 1 1 d . .
H22 H 0.4887 0.5469 0.0516 0.125 Uiso 1 1 calc R U
C23 C 0.3311(5) 0.5426(3) 0.1050(2) 0.1108(16) Uani 1 1 d . .
H23 H 0.3751 0.4679 0.1224 0.133 Uiso 1 1 calc R U
C24 C 0.1976(5) 0.6027(3) 0.12250(15) 0.0958(12) Uani 1 1 d . .
H24 H 0.1508 0.5665 0.1506 0.115 Uiso 1 1 calc R U
C25 C 0.1331(3) 0.7149(3) 0.09913(11) 0.0651(7) Uani 1 1 d . .
H25 H 0.0444 0.7570 0.1117 0.078 Uiso 1 1 calc R U
C26 C 0.1108(3) 1.0719(2) 0.21654(9) 0.0533(6) Uani 1 1 d . .
C27 C 0.2315(4) 0.8566(3) 0.22459(12) 0.0787(9) Uani 1 1 d . .
H27A H 0.1959 0.7743 0.2246 0.094 Uiso 1 1 calc R U
H27B H 0.2416 0.8786 0.2606 0.094 Uiso 1 1 calc R U
C28 C 0.3778(3) 0.8466(3) 0.19883(14) 0.0872(10) Uani 1 1 d . .
H28A H 0.4458 0.7825 0.2171 0.131 Uiso 1 1 calc R U
H28B H 0.3685 0.8233 0.1633 0.131 Uiso 1 1 calc R U
H28C H 0.4140 0.9276 0.1993 0.131 Uiso 1 1 calc R U
C29 C 0.2755(3) 0.6124(2) 0.37412(10) 0.0527(6) Uani 1 1 d . .
C30 C 0.2274(3) 0.7296(2) 0.39662(13) 0.0679(8) Uani 1 1 d . .
H30 H 0.1913 0.8006 0.3754 0.081 Uiso 1 1 calc R U
C31 C 0.2331(3) 0.7405(3) 0.45004(12) 0.0663(8) Uani 1 1 d . .
H31 H 0.2037 0.8189 0.4649 0.080 Uiso 1 1 calc R U
C32 C 0.2823(3) 0.6350(3) 0.48059(11) 0.0597(7) Uani 1 1 d . .
H32 H 0.2835 0.6397 0.5167 0.072 Uiso 1 1 calc R U
C33 C 0.3314(3) 0.5187(2) 0.45724(9) 0.0507(6) Uani 1 1 d . .
H33 H 0.3652 0.4476 0.4788 0.061 Uiso 1 1 calc R U
C34 C 0.3321(2) 0.5046(2) 0.40293(9) 0.0430(5) Uani 1 1 d . .
C35 C 0.3956(2) 0.3843(2) 0.37654(8) 0.0401(5) Uani 1 1 d . .
C36 C 0.4804(2) 0.28760(19) 0.39992(8) 0.0389(4) Uani 1 1 d . .
H36 H 0.4979 0.2927 0.4354 0.047 Uiso 1 1 calc R U
C37 C 0.5530(2) 0.16659(19) 0.37319(8) 0.0368(4) Uani 1 1 d . .
C38 C 0.5005(2) 0.1604(2) 0.31565(8) 0.0435(5) Uani 1 1 d . .
H38 H 0.4051 0.1277 0.3160 0.052 Uiso 1 1 calc R U
C39 C 0.4789(3) 0.2932(2) 0.29079(8) 0.0506(6) Uani 1 1 d . .
H39A H 0.5733 0.3256 0.2886 0.061 Uiso 1 1 calc R U
H39B H 0.4411 0.2909 0.2556 0.061 Uiso 1 1 calc R U
C40 C 0.5087(2) 0.0525(2) 0.40474(8) 0.0384(4) Uani 1 1 d . .
C41 C 0.7193(2) 0.14977(19) 0.38166(8) 0.0379(4) Uani 1 1 d . .
C42 C 0.8274(3) 0.2138(2) 0.36097(9) 0.0496(5) Uani 1 1 d . .
H42 H 0.8033 0.2815 0.3367 0.060 Uiso 1 1 calc R U
C43 C 0.9733(3) 0.1776(2) 0.37625(11) 0.0591(6) Uani 1 1 d . .
H43 H 1.0471 0.2205 0.3617 0.071 Uiso 1 1 calc R U
C44 C 1.0096(3) 0.0807(2) 0.41209(11) 0.0567(6) Uani 1 1 d . .
H44 H 1.1080 0.0577 0.4221 0.068 Uiso 1 1 calc R U
C45 C 0.9017(2) 0.0159(2) 0.43388(9) 0.0481(5) Uani 1 1 d . .
H45 H 0.9256 -0.0501 0.4589 0.058 Uiso 1 1 calc R U
C46 C 0.7572(2) 0.05137(19) 0.41748(8) 0.0367(4) Uani 1 1 d . .
C47 C 0.6305(3) -0.1120(2) 0.46696(9) 0.0460(5) Uani 1 1 d . .
H47A H 0.5291 -0.1200 0.4767 0.055 Uiso 1 1 calc R U
H47B H 0.6838 -0.0994 0.4985 0.055 Uiso 1 1 calc R U
C48 C 0.7010(3) -0.2355(2) 0.44298(9) 0.0475(5) Uani 1 1 d . .
C49 C 0.8335(3) -0.2991(3) 0.46126(14) 0.0744(8) Uani 1 1 d . .
H49 H 0.8800 -0.2693 0.4895 0.089 Uiso 1 1 calc R U
C50 C 0.8989(4) -0.4110(3) 0.4364(2) 0.1055(14) Uani 1 1 d . .
H50 H 0.9893 -0.4539 0.4484 0.127 Uiso 1 1 calc R U
C51 C 0.8302(5) -0.4572(3) 0.3947(2) 0.1110(16) Uani 1 1 d . .
H51 H 0.8752 -0.5297 0.3785 0.133 Uiso 1 1 calc R U
C52 C 0.6972(5) -0.3968(3) 0.37741(15) 0.0947(12) Uani 1 1 d . .
H52 H 0.6490 -0.4293 0.3502 0.114 Uiso 1 1 calc R U
C53 C 0.6332(3) -0.2852(3) 0.40089(11) 0.0665(7) Uani 1 1 d . .
H53 H 0.5433 -0.2427 0.3883 0.080 Uiso 1 1 calc R U
C54 C 0.6103(3) 0.0724(3) 0.28338(9) 0.0535(6) Uani 1 1 d . .
C55 C 0.7313(4) -0.1436(3) 0.27518(12) 0.0790(9) Uani 1 1 d . .
H55A H 0.6966 -0.2264 0.2774 0.095 Uiso 1 1 calc R U
H55B H 0.7399 -0.1183 0.2386 0.095 Uiso 1 1 calc R U
C56 C 0.8781(3) -0.1527(3) 0.30099(15) 0.0889(10) Uani 1 1 d . .
H56A H 0.9476 -0.2148 0.2841 0.133 Uiso 1 1 calc R U
H56B H 0.9124 -0.0708 0.2984 0.133 Uiso 1 1 calc R U
H56C H 0.8692 -0.1786 0.3371 0.133 Uiso 1 1 calc R U
S1 S -0.25988(7) 1.47379(6) 0.20413(2) 0.05184(17) Uani 1 1 d . .
S2 S 0.24014(7) 0.47409(6) 0.29591(2) 0.05330(17) Uani 1 1 d . .
O1 O -0.2301(2) 1.60645(16) 0.18109(7) 0.0669(5) Uani 1 1 d . .
O2 O -0.11337(16) 1.01975(15) 0.09318(6) 0.0506(4) Uani 1 1 d . .
O3 O 0.1768(3) 1.1061(2) 0.25335(8) 0.0848(7) Uani 1 1 d . .
O4 O 0.1240(2) 0.95259(16) 0.19843(7) 0.0623(5) Uani 1 1 d . .
O5 O -0.3969(2) 1.4479(2) 0.18413(8) 0.0768(6) Uani 1 1 d . .
O6 O -0.2379(2) 1.48041(18) 0.25869(7) 0.0666(5) Uani 1 1 d . .
O7 O 0.2698(2) 0.60651(16) 0.31873(7) 0.0689(5) Uani 1 1 d . .
O8 O 0.38646(16) 0.02009(16) 0.40678(7) 0.0523(4) Uani 1 1 d . .
O9 O 0.6771(3) 0.1066(2) 0.24659(8) 0.0865(7) Uani 1 1 d . .
O10 O 0.6238(2) -0.04733(17) 0.30143(7) 0.0623(5) Uani 1 1 d . .
O11 O 0.1032(2) 0.4485(2) 0.31593(8) 0.0777(6) Uani 1 1 d . .
O12 O 0.2618(2) 0.48025(19) 0.24125(7) 0.0689(5) Uani 1 1 d . .
N1 N -0.1256(2) 1.37988(19) 0.17823(7) 0.0551(5) Uani 1 1 d . .
N2 N 0.13079(18) 0.99785(15) 0.06792(6) 0.0371(4) Uani 1 1 d . .
N3 N 0.3735(2) 0.37953(19) 0.32180(7) 0.0555(5) Uani 1 1 d . .
N4 N 0.63095(18) -0.00213(16) 0.43210(6) 0.0385(4) Uani 1 1 d . .

loop_
_atom_site_aniso_label
_atom_site_aniso_U_11
_atom_site_aniso_U_22
_atom_site_aniso_U_33
_atom_site_aniso_U_23
_atom_site_aniso_U_13
_atom_site_aniso_U_12
C1 0.0505(13) 0.0426(12) 0.0598(15) -0.0003(10) 0.0089(11) -0.0017(10)
C2 0.0663(17) 0.0404(13) 0.085(2) 0.0051(12) 0.0120(14) 0.0050(12)
C3 0.0572(15) 0.0448(14) 0.090(2) 0.0228(13) 0.0067(14) 0.0033(11)
C4 0.0485(13) 0.0602(15) 0.0637(16) 0.0208(12) 0.0014(11) -0.0008(11)
C5 0.0464(12) 0.0469(13) 0.0525(14) 0.0065(10) 0.0033(10) 0.0026(10)
C6 0.0362(11) 0.0389(11) 0.0497(13) 0.0036(9) 0.0016(9) -0.0016(8)
C7 0.0374(10) 0.0403(11) 0.0367(11) -0.0002(8) 0.0016(8) -0.0023(8)
C8 0.0400(11) 0.0387(11) 0.0343(10) 0.0031(8) 0.0025(8) -0.0009(8)
C9 0.0348(10) 0.0362(10) 0.0335(10) 0.0018(8) -0.0004(7) -0.0007(8)
C10 0.0427(11) 0.0452(12) 0.0369(11) 0.0041(9) 0.0026(8) 0.0004(9)
C11 0.0537(13) 0.0579(14) 0.0345(11) -0.0021(10) -0.0016(9) 0.0075(11)
C12 0.0354(10) 0.0386(11) 0.0367(11) 0.0065(8) -0.0057(8) -0.0030(8)
C13 0.0371(10) 0.0346(10) 0.0386(11) 0.0033(8) -0.0004(8) -0.0025(8)
C14 0.0468(12) 0.0423(12) 0.0538(14) -0.0034(10) -0.0039(10) -0.0094(9)
C15 0.0413(13) 0.0551(15) 0.0770(18) 0.0030(12) -0.0067(11) -0.0173(11)
C16 0.0360(12) 0.0554(14) 0.0735(17) 0.0065(12) 0.0078(11) -0.0039(10)
C17 0.0428(12) 0.0435(12) 0.0512(13) -0.0001(9) 0.0068(9) 0.0012(9)
C18 0.0368(10) 0.0349(10) 0.0366(11) 0.0050(8) -0.0001(8) -0.0022(8)
C19 0.0524(13) 0.0370(11) 0.0395(11) -0.0018(8) -0.0093(9) -0.0011(9)
C20 0.0490(13) 0.0368(11) 0.0532(13) 0.0011(9) -0.0151(10) -0.0073(9)
C21 0.0618(17) 0.0413(14) 0.108(2) -0.0024(14) 0.0043(15) -0.0015(12)
C22 0.0576(19) 0.0441(17) 0.208(5) 0.009(2) -0.022(2) 0.0006(14)
C23 0.089(3) 0.0545(19) 0.189(5) 0.044(2) -0.074(3) -0.0214(19)
C24 0.111(3) 0.074(2) 0.106(3) 0.0467(19) -0.044(2) -0.042(2)
C25 0.0671(17) 0.0581(16) 0.0708(18) 0.0177(13) -0.0135(13) -0.0173(13)
C26 0.0531(14) 0.0616(15) 0.0396(13) 0.0090(10) 0.0009(10) 0.0077(11)
C27 0.087(2) 0.0673(18) 0.0704(19) 0.0248(14) -0.0070(15) 0.0189(16)
C28 0.0636(19) 0.087(2) 0.103(3) 0.0173(19) -0.0172(17) 0.0099(16)
C29 0.0510(13) 0.0443(13) 0.0612(15) 0.0014(11) -0.0102(11) -0.0020(10)
C30 0.0705(18) 0.0422(14) 0.088(2) -0.0027(13) -0.0147(15) 0.0040(12)
C31 0.0584(16) 0.0473(15) 0.092(2) -0.0215(14) -0.0089(14) 0.0020(12)
C32 0.0512(14) 0.0616(16) 0.0655(17) -0.0195(13) -0.0050(12) 0.0000(12)
C33 0.0476(13) 0.0495(13) 0.0529(14) -0.0070(10) -0.0056(10) 0.0025(10)
C34 0.0371(11) 0.0397(11) 0.0516(13) -0.0028(9) -0.0040(9) -0.0023(9)
C35 0.0406(11) 0.0404(11) 0.0377(11) 0.0002(8) -0.0025(8) -0.0006(8)
C36 0.0418(11) 0.0390(11) 0.0345(10) -0.0010(8) -0.0038(8) -0.0009(8)
C37 0.0357(10) 0.0395(11) 0.0339(10) -0.0001(8) -0.0010(8) -0.0006(8)
C38 0.0424(11) 0.0486(12) 0.0379(11) -0.0033(9) -0.0028(9) 0.0002(9)
C39 0.0559(14) 0.0588(14) 0.0325(11) 0.0041(9) 0.0014(9) 0.0061(11)
C40 0.0348(10) 0.0421(11) 0.0379(11) -0.0059(8) 0.0047(8) -0.0025(8)
C41 0.0371(10) 0.0354(10) 0.0404(11) -0.0024(8) -0.0020(8) -0.0022(8)
C42 0.0476(13) 0.0453(13) 0.0561(14) 0.0057(10) 0.0004(10) -0.0099(10)
C43 0.0416(13) 0.0570(15) 0.0815(19) -0.0018(13) 0.0053(12) -0.0179(11)
C44 0.0380(12) 0.0561(15) 0.0755(18) -0.0036(12) -0.0088(11) -0.0046(10)
C45 0.0437(12) 0.0456(12) 0.0529(14) 0.0009(10) -0.0079(10) -0.0001(9)
C46 0.0364(10) 0.0359(10) 0.0374(11) -0.0049(8) -0.0003(8) -0.0025(8)
C47 0.0562(13) 0.0387(11) 0.0409(12) 0.0035(9) 0.0076(9) -0.0008(9)
C48 0.0507(13) 0.0373(11) 0.0544(14) 0.0000(9) 0.0129(10) -0.0075(9)
C49 0.0626(17) 0.0424(14) 0.116(3) 0.0033(15) -0.0055(16) -0.0006(12)
C50 0.0579(19) 0.0473(17) 0.209(5) -0.005(2) 0.020(2) 0.0013(14)
C51 0.087(3) 0.057(2) 0.195(5) -0.045(2) 0.073(3) -0.0237(19)
C52 0.111(3) 0.077(2) 0.108(3) -0.047(2) 0.046(2) -0.043(2)
C53 0.0681(17) 0.0611(17) 0.0742(19) -0.0176(14) 0.0137(14) -0.0193(13)
C54 0.0539(14) 0.0637(16) 0.0398(13) -0.0084(11) -0.0006(10) 0.0051(11)
C55 0.089(2) 0.0698(19) 0.071(2) -0.0244(15) 0.0044(16) 0.0206(16)
C56 0.0637(19) 0.094(2) 0.103(3) -0.011(2) 0.0175(17) 0.0117(17)
S1 0.0533(3) 0.0535(4) 0.0453(3) -0.0046(2) 0.0101(2) 0.0049(3)
S2 0.0545(4) 0.0546(4) 0.0465(3) 0.0060(3) -0.0104(3) 0.0052(3)
O1 0.0945(14) 0.0446(10) 0.0588(11) -0.0100(8) 0.0122(9) 0.0014(9)
O2 0.0362(8) 0.0572(10) 0.0594(10) 0.0032(7) -0.0060(7) -0.0122(7)
O3 0.0970(16) 0.0951(16) 0.0534(12) -0.0050(10) -0.0295(11) 0.0200(12)
O4 0.0693(11) 0.0515(10) 0.0592(11) 0.0156(8) -0.0051(8) 0.0099(8)
O5 0.0522(11) 0.1099(17) 0.0682(13) 0.0107(11) 0.0039(9) -0.0155(10)
O6 0.0787(13) 0.0722(12) 0.0439(10) -0.0130(8) 0.0103(8) 0.0092(10)
O7 0.0956(14) 0.0454(10) 0.0619(12) 0.0135(8) -0.0148(10) -0.0001(9)
O8 0.0380(8) 0.0580(10) 0.0618(11) 0.0001(8) 0.0057(7) -0.0113(7)
O9 0.0989(16) 0.0938(16) 0.0557(12) 0.0070(11) 0.0301(11) 0.0203(12)
O10 0.0705(11) 0.0529(10) 0.0590(11) -0.0122(8) 0.0048(8) 0.0093(8)
O11 0.0531(11) 0.1137(17) 0.0676(13) -0.0073(11) -0.0038(9) -0.0150(11)
O12 0.0814(13) 0.0746(12) 0.0440(10) 0.0156(8) -0.0121(9) 0.0076(10)
N1 0.0633(13) 0.0576(12) 0.0366(10) -0.0008(8) 0.0049(8) 0.0181(10)
N2 0.0387(9) 0.0362(9) 0.0359(9) -0.0025(7) -0.0031(7) -0.0027(7)
N3 0.0655(13) 0.0565(12) 0.0365(10) 0.0037(8) -0.0064(9) 0.0182(10)
N4 0.0405(9) 0.0361(9) 0.0373(9) 0.0033(7) 0.0043(7) -0.0012(7)

loop_
_atom_type_symbol
_atom_type_description
_atom_type_scat_dispersion_real
_atom_type_scat_dispersion_imag
_atom_type_scat_source
C C 0.0033 0.0016 'International Tables Vol C Tables 4.2.6.8 and 6.1.1.4'
H H 0.0000 0.0000 'International Tables Vol C Tables 4.2.6.8 and 6.1.1.4'
N N 0.0061 0.0033 'International Tables Vol C Tables 4.2.6.8 and 6.1.1.4'
O O 0.0106 0.0060 'International Tables Vol C Tables 4.2.6.8 and 6.1.1.4'
S S 0.1246 0.1234 'International Tables Vol C Tables 4.2.6.8 and 6.1.1.4'

loop_
_geom_angle_atom_site_label_1
_geom_angle_atom_site_label_2
_geom_angle_atom_site_label_3
_geom_angle
C2 C1 O1 114.7(2)
C2 C1 C6 123.5(2)
O1 C1 C6 121.8(2)
C1 C2 C3 117.0(2)
C1 C2 H2 121.5
C3 C2 H2 121.5
C2 C3 C4 121.7(2)
C2 C3 H3 119.1
C4 C3 H3 119.1
C5 C4 C3 120.3(3)
C5 C4 H4 119.9
C3 C4 H4 119.9
C4 C5 C6 119.6(2)
C4 C5 H5 120.2
C6 C5 H5 120.2
C5 C6 C1 117.8(2)
C5 C6 C7 120.96(19)
C1 C6 C7 121.2(2)
C8 C7 N1 120.84(18)
C8 C7 C6 124.63(19)
N1 C7 C6 114.23(17)
C7 C8 C9 125.69(19)
C7 C8 H8 117.2
C9 C8 H8 117.2
C8 C9 C13 110.94(16)
C8 C9 C10 109.45(16)
C13 C9 C10 115.80(16)
C8 C9 C12 107.14(15)
C13 C9 C12 100.90(15)
C10 C9 C12 112.08(17)
C26 C10 C11 108.32(19)
C26 C10 C9 110.00(17)
C11 C10 C9 112.96(18)
C26 C10 H10 108.5
C11 C10 H10 108.5
C9 C10 H10 108.5
N1 C11 C10 108.80(18)
N1 C11 H11A 109.9
C10 C11 H11A 109.9
N1 C11 H11B 109.9
C10 C11 H11B 109.9
H11A C11 H11B 108.3
O2 C12 N2 124.97(19)
O2 C12 C9 125.98(18)
N2 C12 C9 108.98(16)
C14 C13 C18 120.90(19)
C14 C13 C9 130.67(19)
C18 C13 C9 108.42(17)
C13 C14 C15 118.0(2)
C13 C14 H14 121.0
C15 C14 H14 121.0
C14 C15 C16 120.6(2)
C14 C15 H15 119.7
C16 C15 H15 119.7
C15 C16 C17 122.3(2)
C15 C16 H16 118.9
C17 C16 H16 118.9
C18 C17 C16 116.6(2)
C18 C17 H17 121.7
C16 C17 H17 121.7
C17 C18 N2 127.58(19)
C17 C18 C13 121.6(2)
N2 C18 C13 110.84(17)
C20 C19 N2 113.36(17)
C20 C19 H19A 108.9
N2 C19 H19A 108.9
C20 C19 H19B 108.9
N2 C19 H19B 108.9
H19A C19 H19B 107.7
C25 C20 C21 120.0(2)
C25 C20 C19 117.6(2)
C21 C20 C19 122.4(2)
C22 C21 C20 120.6(3)
C22 C21 H21 119.7
C20 C21 H21 119.7
C23 C22 C21 118.5(3)
C23 C22 H22 120.7
C21 C22 H22 120.7
C22 C23 C24 121.5(3)
C22 C23 H23 119.2
C24 C23 H23 119.2
C25 C24 C23 120.6(4)
C25 C24 H24 119.7
C23 C24 H24 119.7
C24 C25 C20 118.8(3)
C24 C25 H25 120.6
C20 C25 H25 120.6
O3 C26 O4 126.7(2)
O3 C26 C10 123.2(2)
O4 C26 C10 110.2(2)
O4 C27 C28 111.8(2)
O4 C27 H27A 109.3
C28 C27 H27A 109.3
O4 C27 H27B 109.3
C28 C27 H27B 109.3
H27A C27 H27B 107.9
C27 C28 H28A 109.5
C27 C28 H28B 109.5
H28A C28 H28B 109.5
C27 C28 H28C 109.5
H28A C28 H28C 109.5
H28B C28 H28C 109.5
C34 C29 C30 122.8(2)
C34 C29 O7 118.7(2)
C30 C29 O7 118.5(2)
C31 C30 C29 120.6(3)
C31 C30 H30 119.7
C29 C30 H30 119.7
C32 C31 C30 118.9(2)
C32 C31 H31 120.5
C30 C31 H31 120.5
C31 C32 C33 119.6(3)
C31 C32 H32 120.2
C33 C32 H32 120.2
C32 C33 C34 123.2(2)
C32 C33 H33 118.4
C34 C33 H33 118.4
C29 C34 C33 114.8(2)
C29 C34 C35 120.7(2)
C33 C34 C35 124.39(19)
C36 C35 N3 117.63(18)
C36 C35 C34 124.24(19)
N3 C35 C34 117.88(17)
C35 C36 C37 125.24(19)
C35 C36 H36 117.4
C37 C36 H36 117.4
C41 C37 C40 102.00(16)
C41 C37 C36 109.53(16)
C40 C37 C36 106.74(16)
C41 C37 C38 116.05(17)
C40 C37 C38 108.64(17)
C36 C37 C38 112.91(16)
C39 C38 C54 109.81(19)
C39 C38 C37 109.06(18)
C54 C38 C37 112.37(17)
C39 C38 H38 108.5
C54 C38 H38 108.5
C37 C38 H38 108.5
N3 C39 C38 110.34(18)
N3 C39 H39A 109.6
C38 C39 H39A 109.6
N3 C39 H39B 109.6
C38 C39 H39B 109.6
H39A C39 H39B 108.1
O8 C40 N4 126.7(2)
O8 C40 C37 126.34(19)
N4 C40 C37 106.85(17)
C42 C41 C46 119.08(19)
C42 C41 C37 132.0(2)
C46 C41 C37 108.88(18)
C41 C42 C43 119.7(2)
C41 C42 H42 120.1
C43 C42 H42 120.1
C44 C43 C42 120.8(2)
C44 C43 H43 119.6
C42 C43 H43 119.6
C43 C44 C45 120.3(2)
C43 C44 H44 119.8
C45 C44 H44 119.8
C44 C45 C46 118.2(2)
C44 C45 H45 120.9
C46 C45 H45 120.9
C41 C46 C45 121.9(2)
C41 C46 N4 109.29(17)
C45 C46 N4 128.9(2)
N4 C47 C48 112.65(18)
N4 C47 H47A 109.1
C48 C47 H47A 109.1
N4 C47 H47B 109.1
C48 C47 H47B 109.1
H47A C47 H47B 107.8
C49 C48 C53 118.5(2)
C49 C48 C47 120.9(2)
C53 C48 C47 120.6(2)
C48 C49 C50 119.2(3)
C48 C49 H49 120.4
C50 C49 H49 120.4
C51 C50 C49 121.0(3)
C51 C50 H50 119.5
C49 C50 H50 119.5
C52 C51 C50 120.1(3)
C52 C51 H51 119.9
C50 C51 H51 119.9
C51 C52 C53 119.4(3)
C51 C52 H52 120.3
C53 C52 H52 120.3
C52 C53 C48 121.8(3)
C52 C53 H53 119.1
C48 C53 H53 119.1
O9 C54 O10 123.3(2)
O9 C54 C38 124.8(2)
O10 C54 C38 111.9(2)
C56 C55 O10 109.3(2)
C56 C55 H55A 109.8
O10 C55 H55A 109.8
C56 C55 H55B 109.8
O10 C55 H55B 109.8
H55A C55 H55B 108.3
C55 C56 H56A 109.5
C55 C56 H56B 109.5
H56A C56 H56B 109.5
C55 C56 H56C 109.5
H56A C56 H56C 109.5
H56B C56 H56C 109.5
O5 S1 O6 120.93(12)
O5 S1 O1 108.40(12)
O6 S1 O1 104.31(11)
O5 S1 N1 109.28(12)
O6 S1 N1 110.87(10)
O1 S1 N1 101.04(11)
O11 S2 O12 119.34(12)
O11 S2 N3 111.29(13)
O12 S2 N3 108.62(11)
O11 S2 O7 106.88(13)
O12 S2 O7 108.58(12)
N3 S2 O7 100.40(11)
C1 O1 S1 112.91(15)
C26 O4 C27 116.5(2)
C29 O7 S2 117.04(15)
C54 O10 C55 118.1(2)
C7 N1 C11 117.15(17)
C7 N1 S1 120.28(14)
C11 N1 S1 122.53(15)
C12 N2 C18 110.15(16)
C12 N2 C19 124.06(17)
C18 N2 C19 125.43(17)
C35 N3 C39 119.45(17)
C35 N3 S2 117.88(14)
C39 N3 S2 122.58(15)
C40 N4 C46 112.22(17)
C40 N4 C47 122.74(19)
C46 N4 C47 124.63(17)

loop_
_geom_bond_atom_site_label_1
_geom_bond_atom_site_label_2
_geom_bond_distance
C1 C2 1.355(3)
C1 O1 1.416(3)
C1 C6 1.419(3)
C2 C3 1.371(4)
C2 H2 0.9300
C3 C4 1.410(4)
C3 H3 0.9300
C4 C5 1.363(3)
C4 H4 0.9300
C5 C6 1.393(3)
C5 H5 0.9300
C6 C7 1.461(3)
C7 C8 1.351(3)
C7 N1 1.413(3)
C8 C9 1.490(3)
C8 H8 0.9300
C9 C13 1.520(3)
C9 C10 1.551(3)
C9 C12 1.582(3)
C10 C26 1.500(3)
C10 C11 1.550(3)
C10 H10 0.9800
C11 N1 1.445(3)
C11 H11A 0.9700
C11 H11B 0.9700
C12 O2 1.214(2)
C12 N2 1.376(3)
C13 C14 1.388(3)
C13 C18 1.425(3)
C14 C15 1.393(3)
C14 H14 0.9300
C15 C16 1.403(4)
C15 H15 0.9300
C16 C17 1.404(3)
C16 H16 0.9300
C17 C18 1.385(3)
C17 H17 0.9300
C18 N2 1.410(3)
C19 C20 1.483(3)
C19 N2 1.495(2)
C19 H19A 0.9700
C19 H19B 0.9700
C20 C25 1.365(4)
C20 C21 1.385(4)
C21 C22 1.377(4)
C21 H21 0.9300
C22 C23 1.337(6)
C22 H22 0.9300
C23 C24 1.374(6)
C23 H23 0.9300
C24 C25 1.362(4)
C24 H24 0.9300
C25 H25 0.9300
C26 O3 1.217(3)
C26 O4 1.351(3)
C27 O4 1.451(3)
C27 C28 1.477(4)
C27 H27A 0.9700
C27 H27B 0.9700
C28 H28A 0.9600
C28 H28B 0.9600
C28 H28C 0.9600
C29 C34 1.368(3)
C29 C30 1.401(3)
C29 O7 1.425(3)
C30 C31 1.381(4)
C30 H30 0.9300
C31 C32 1.357(4)
C31 H31 0.9300
C32 C33 1.405(3)
C32 H32 0.9300
C33 C34 1.406(3)
C33 H33 0.9300
C34 C35 1.507(3)
C35 C36 1.315(3)
C35 N3 1.423(3)
C36 C37 1.541(3)
C36 H36 0.9300
C37 C41 1.518(3)
C37 C40 1.522(3)
C37 C38 1.560(3)
C38 C39 1.503(3)
C38 C54 1.532(3)
C38 H38 0.9800
C39 N3 1.481(3)
C39 H39A 0.9700
C39 H39B 0.9700
C40 O8 1.211(2)
C40 N4 1.364(3)
C41 C42 1.364(3)
C41 C46 1.365(3)
C42 C43 1.386(3)
C42 H42 0.9300
C43 C44 1.352(4)
C43 H43 0.9300
C44 C45 1.378(3)
C44 H44 0.9300
C45 C46 1.382(3)
C45 H45 0.9300
C46 N4 1.394(3)
C47 N4 1.434(3)
C47 C48 1.524(3)
C47 H47A 0.9700
C47 H47B 0.9700
C48 C49 1.372(4)
C48 C53 1.404(4)
C49 C50 1.422(4)
C49 H49 0.9300
C50 C51 1.382(6)
C50 H50 0.9300
C51 C52 1.356(6)
C51 H51 0.9300
C52 C53 1.399(4)
C52 H52 0.9300
C53 H53 0.9300
C54 O9 1.190(3)
C54 O10 1.317(3)
C55 C56 1.486(4)
C55 O10 1.489(3)
C55 H55A 0.9700
C55 H55B 0.9700
C56 H56A 0.9600
C56 H56B 0.9600
C56 H56C 0.9600
S1 O5 1.420(2)
S1 O6 1.4198(18)
S1 O1 1.5552(19)
S1 N1 1.6215(19)
S2 O11 1.404(2)
S2 O12 1.4133(18)
S2 N3 1.5900(18)
S2 O7 1.5972(19)

loop_
_geom_torsion_atom_site_label_1
_geom_torsion_atom_site_label_2
_geom_torsion_atom_site_label_3
_geom_torsion_atom_site_label_4
_geom_torsion
O1 C1 C2 C3 178.8(2)
C6 C1 C2 C3 1.2(4)
C1 C2 C3 C4 2.0(4)
C2 C3 C4 C5 -3.1(4)
C3 C4 C5 C6 0.8(4)
C4 C5 C6 C1 2.2(3)
C4 C5 C6 C7 -175.1(2)
C2 C1 C6 C5 -3.3(4)
O1 C1 C6 C5 179.3(2)
C2 C1 C6 C7 173.9(2)
O1 C1 C6 C7 -3.5(3)
C5 C6 C7 C8 12.5(3)
C1 C6 C7 C8 -164.7(2)
C5 C6 C7 N1 -173.7(2)
C1 C6 C7 N1 9.1(3)
N1 C7 C8 C9 3.4(3)
C6 C7 C8 C9 176.7(2)
C7 C8 C9 C13 -122.2(2)
C7 C8 C9 C10 6.8(3)
C7 C8 C9 C12 128.5(2)
C8 C9 C10 C26 -157.81(19)
C13 C9 C10 C26 -31.5(3)
C12 C9 C10 C26 83.5(2)
C8 C9 C10 C11 -36.6(2)
C13 C9 C10 C11 89.6(2)
C12 C9 C10 C11 -155.36(17)
C26 C10 C11 N1 179.58(19)
C9 C10 C11 N1 57.5(3)
C8 C9 C12 O2 -69.4(2)
C13 C9 C12 O2 174.47(19)
C10 C9 C12 O2 50.7(3)
C8 C9 C12 N2 107.63(17)
C13 C9 C12 N2 -8.49(19)
C10 C9 C12 N2 -132.30(17)
C8 C9 C13 C14 71.9(3)
C10 C9 C13 C14 -53.6(3)
C12 C9 C13 C14 -174.8(2)
C8 C9 C13 C18 -106.81(19)
C10 C9 C13 C18 127.67(18)
C12 C9 C13 C18 6.46(19)
C18 C13 C14 C15 -1.0(3)
C9 C13 C14 C15 -179.6(2)
C13 C14 C15 C16 1.5(4)
C14 C15 C16 C17 -0.9(4)
C15 C16 C17 C18 -0.4(4)
C16 C17 C18 N2 -177.6(2)
C16 C17 C18 C13 1.0(3)
C14 C13 C18 C17 -0.4(3)
C9 C13 C18 C17 178.54(18)
C14 C13 C18 N2 178.47(18)
C9 C13 C18 N2 -2.6(2)
N2 C19 C20 C25 66.4(3)
N2 C19 C20 C21 -111.8(3)
C25 C20 C21 C22 -1.3(4)
C19 C20 C21 C22 176.9(3)
C20 C21 C22 C23 1.0(5)
C21 C22 C23 C24 1.0(6)
C22 C23 C24 C25 -2.6(6)
C23 C24 C25 C20 2.2(5)
C21 C20 C25 C24 -0.2(4)
C19 C20 C25 C24 -178.5(2)
C11 C10 C26 O3 -4.7(3)
C9 C10 C26 O3 119.2(3)
C11 C10 C26 O4 175.48(19)
C9 C10 C26 O4 -60.6(3)
C34 C29 C30 C31 -1.1(4)
O7 C29 C30 C31 -178.9(2)
C29 C30 C31 C32 -1.8(4)
C30 C31 C32 C33 2.4(4)
C31 C32 C33 C34 -0.3(4)
C30 C29 C34 C33 3.1(4)
O7 C29 C34 C33 -179.1(2)
C30 C29 C34 C35 -174.2(2)
O7 C29 C34 C35 3.6(3)
C32 C33 C34 C29 -2.4(3)
C32 C33 C34 C35 174.7(2)
C29 C34 C35 C36 164.2(2)
C33 C34 C35 C36 -12.8(4)
C29 C34 C35 N3 -9.9(3)
C33 C34 C35 N3 173.1(2)
N3 C35 C36 C37 -2.6(3)
C34 C35 C36 C37 -176.7(2)
C35 C36 C37 C41 123.8(2)
C35 C36 C37 C40 -126.5(2)
C35 C36 C37 C38 -7.2(3)
C41 C37 C38 C39 -91.3(2)
C40 C37 C38 C39 154.54(17)
C36 C37 C38 C39 36.3(2)
C41 C37 C38 C54 30.7(3)
C40 C37 C38 C54 -83.5(2)
C36 C37 C38 C54 158.34(19)
C54 C38 C39 N3 -179.71(19)
C37 C38 C39 N3 -56.2(2)
C41 C37 C40 O8 -174.39(19)
C36 C37 C40 O8 70.7(2)
C38 C37 C40 O8 -51.3(3)
C41 C37 C40 N4 8.55(19)
C36 C37 C40 N4 -106.34(17)
C38 C37 C40 N4 131.61(16)
C40 C37 C41 C42 174.2(2)
C36 C37 C41 C42 -73.0(3)
C38 C37 C41 C42 56.3(3)
C40 C37 C41 C46 -6.6(2)
C36 C37 C41 C46 106.24(19)
C38 C37 C41 C46 -124.46(19)
C46 C41 C42 C43 0.5(3)
C37 C41 C42 C43 179.6(2)
C41 C42 C43 C44 -1.0(4)
C42 C43 C44 C45 0.3(4)
C43 C44 C45 C46 1.0(4)
C42 C41 C46 C45 0.8(3)
C37 C41 C46 C45 -178.51(18)
C42 C41 C46 N4 -178.34(18)
C37 C41 C46 N4 2.3(2)
C44 C45 C46 C41 -1.6(3)
C44 C45 C46 N4 177.4(2)
N4 C47 C48 C49 111.3(3)
N4 C47 C48 C53 -67.4(3)
C53 C48 C49 C50 1.3(4)
C47 C48 C49 C50 -177.4(3)
C48 C49 C50 C51 -0.8(5)
C49 C50 C51 C52 -1.1(6)
C50 C51 C52 C53 2.3(6)
C51 C52 C53 C48 -1.8(5)
C49 C48 C53 C52 -0.1(4)
C47 C48 C53 C52 178.6(3)
C39 C38 C54 O9 5.5(4)
C37 C38 C54 O9 -116.1(3)
C39 C38 C54 O10 -175.0(2)
C37 C38 C54 O10 63.4(3)
C2 C1 O1 S1 148.5(2)
C6 C1 O1 S1 -33.9(3)
O5 S1 O1 C1 -58.90(19)
O6 S1 O1 C1 171.01(16)
N1 S1 O1 C1 55.90(18)
O3 C26 O4 C27 -2.1(4)
C10 C26 O4 C27 177.8(2)
C28 C27 O4 C26 -92.3(3)
C34 C29 O7 S2 33.7(3)
C30 C29 O7 S2 -148.4(2)
O11 S2 O7 C29 59.3(2)
O12 S2 O7 C29 -170.76(17)
N3 S2 O7 C29 -56.92(19)
O9 C54 O10 C55 1.7(4)
C38 C54 O10 C55 -177.7(2)
C56 C55 O10 C54 90.5(3)
C8 C7 N1 C11 19.1(3)
C6 C7 N1 C11 -155.0(2)
C8 C7 N1 S1 -163.28(18)
C6 C7 N1 S1 22.7(3)
C10 C11 N1 C7 -48.0(3)
C10 C11 N1 S1 134.45(19)
O5 S1 N1 C7 60.5(2)
O6 S1 N1 C7 -163.80(19)
O1 S1 N1 C7 -53.7(2)
O5 S1 N1 C11 -122.0(2)
O6 S1 N1 C11 13.7(3)
O1 S1 N1 C11 123.8(2)
O2 C12 N2 C18 -175.42(19)
C9 C12 N2 C18 7.5(2)
O2 C12 N2 C19 -2.0(3)
C9 C12 N2 C19 -179.06(16)
C17 C18 N2 C12 175.5(2)
C13 C18 N2 C12 -3.2(2)
C17 C18 N2 C19 2.2(3)
C13 C18 N2 C19 -176.56(17)
C20 C19 N2 C12 -103.2(2)
C20 C19 N2 C18 69.2(3)
C36 C35 N3 C39 -19.5(3)
C34 C35 N3 C39 155.0(2)
C36 C35 N3 S2 163.88(19)
C34 C35 N3 S2 -21.6(3)
C38 C39 N3 C35 50.6(3)
C38 C39 N3 S2 -132.96(19)
O11 S2 N3 C35 -62.8(2)
O12 S2 N3 C35 163.85(19)
O7 S2 N3 C35 50.0(2)
O11 S2 N3 C39 120.7(2)
O12 S2 N3 C39 -12.7(3)
O7 S2 N3 C39 -126.5(2)
O8 C40 N4 C46 175.02(19)
C37 C40 N4 C46 -7.9(2)
O8 C40 N4 C47 2.1(3)
C37 C40 N4 C47 179.14(17)
C41 C46 N4 C40 3.7(2)
C45 C46 N4 C40 -175.4(2)
C41 C46 N4 C47 176.46(18)
C45 C46 N4 C47 -2.7(3)
C48 C47 N4 C40 101.6(2)
C48 C47 N4 C46 -70.5(3)
